data_7225968
loop_
_publ_author_name
'Wang, Ye'
'Shen, pan-pan'
'Ren, Ning'
'Zhang, Jian-Jun'
'geng, lina'
'Wang, Shu-Ping'
'Shi, Shikao'

_publ_section_title
;
 A series of lanthanide complexes with different N-donor ligands:
 Synthesis, structures, thermal properties and luminescent behavior
;
_journal_name_full 'RSC Adv.'
_journal_paper_doi 10.1039/C6RA11393A
_journal_year 2016
_chemical_formula_sum 'C70 H54 Cl12 N4 O14 Tb2'
_chemical_formula_weight 1918.41
_chemical_name_systematic
; 
 ? 
;
_space_group_IT_number 2
_symmetry_cell_setting triclinic
_symmetry_space_group_name_Hall '-P 1'
_symmetry_space_group_name_H-M 'P -1'
_atom_sites_solution_hydrogens geom
_atom_sites_solution_primary direct
_atom_sites_solution_secondary difmap
_audit_creation_method SHELXL-97
_audit_update_record
;
2016-01-19 deposited with the CCDC.
2016-07-05 downloaded from the CCDC.
;
_cell_angle_alpha 79.315(2)
_cell_angle_beta 72.1150(10)
_cell_angle_gamma 79.624(2)
_cell_formula_units_Z 1
_cell_length_a 10.1571(8)
_cell_length_b 13.0730(11)
_cell_length_c 15.5692(13)
_cell_measurement_reflns_used 1809
_cell_measurement_temperature 298(2)
_cell_measurement_theta_max 20.883
_cell_measurement_theta_min 2.413
_cell_volume 1916.5(3)
_computing_cell_refinement 'Bruker SMART'
_computing_data_collection 'Bruker SMART'
_computing_data_reduction 'Bruker SHELXTL'
_computing_molecular_graphics 'Bruker SHELXTL'
_computing_publication_material 'Bruker SHELXTL'
_computing_structure_refinement 'SHELXL-97 (Sheldrick, 1997)'
_computing_structure_solution 'SHELXS-97 (Sheldrick, 1990)'
_diffrn_ambient_temperature 298(2)
_diffrn_measured_fraction_theta_full 0.983
_diffrn_measured_fraction_theta_max 0.983
_diffrn_measurement_device_type 'CCD area detector'
_diffrn_measurement_method 'phi and omega scans'
_diffrn_radiation_monochromator graphite
_diffrn_radiation_source 'fine-focus sealed tube'
_diffrn_radiation_type MoK\a
_diffrn_radiation_wavelength 0.71073
_diffrn_reflns_av_R_equivalents 0.0434
_diffrn_reflns_av_sigmaI/netI 0.1159
_diffrn_reflns_limit_h_max 12
_diffrn_reflns_limit_h_min -11
_diffrn_reflns_limit_k_max 15
_diffrn_reflns_limit_k_min -15
_diffrn_reflns_limit_l_max 18
_diffrn_reflns_limit_l_min -12
_diffrn_reflns_number 9847
_diffrn_reflns_theta_full 25.02
_diffrn_reflns_theta_max 25.02
_diffrn_reflns_theta_min 2.41
_exptl_absorpt_coefficient_mu 2.312
_exptl_absorpt_correction_T_max 0.7851
_exptl_absorpt_correction_T_min 0.5343
_exptl_absorpt_correction_type multi-scan
_exptl_absorpt_process_details sadabs
_exptl_crystal_colour Colorless
_exptl_crystal_density_diffrn 1.662
_exptl_crystal_density_method 'not measured'
_exptl_crystal_description Needle-like
_exptl_crystal_F_000 948
_exptl_crystal_size_max 0.31
_exptl_crystal_size_mid 0.13
_exptl_crystal_size_min 0.11
_refine_diff_density_max 1.118
_refine_diff_density_min -0.965
_refine_diff_density_rms 0.115
_refine_ls_extinction_method none
_refine_ls_goodness_of_fit_ref 1.007
_refine_ls_hydrogen_treatment mixed
_refine_ls_matrix_type full
_refine_ls_number_parameters 463
_refine_ls_number_reflns 6647
_refine_ls_number_restraints 0
_refine_ls_restrained_S_all 1.007
_refine_ls_R_factor_all 0.0801
_refine_ls_R_factor_gt 0.0520
_refine_ls_shift/su_max 0.001
_refine_ls_shift/su_mean 0.000
_refine_ls_structure_factor_coef Fsqd
_refine_ls_weighting_details 'calc w=1/[\s^2^(Fo^2^)+(0.0003P)^2^+0.0000P] where P=(Fo^2^+2Fc^2^)/3'
_refine_ls_weighting_scheme calc
_refine_ls_wR_factor_gt 0.0787
_refine_ls_wR_factor_ref 0.0843
_reflns_number_gt 4536
_reflns_number_total 6647
_reflns_threshold_expression >2sigma(I)
_cod_data_source_file c6ra11393a2.cif
_cod_data_source_block 151002h
_cod_depositor_comments
;
The following automatic conversions were performed:

'_symmetry_cell_setting' value 'Triclinic' changed to 'triclinic'
according to
/usr/data/users/saulius/crontab/automatic-downloads/rss-feeds/RSC/lib/dictionaries/cif_core.dic
dictionary named 'cif_core.dic' version 2.4.2 from 2011-04-26.

Automatic conversion script
Id: cif_fix_values 4268 2015-11-12 08:31:59Z antanas 
;
_cod_original_sg_symbol_H-M P-1
_cod_database_code 7225968

loop_
_symmetry_equiv_pos_as_xyz
'x, y, z'
'-x, -y, -z'

loop_
_atom_site_label
_atom_site_type_symbol
_atom_site_fract_x
_atom_site_fract_y
_atom_site_fract_z
_atom_site_U_iso_or_equiv
_atom_site_adp_type
_atom_site_occupancy
_atom_site_symmetry_multiplicity
_atom_site_calc_flag
_atom_site_refinement_flags
Tb1 Tb 0.44201(4) 0.34043(3) 0.51306(3) 0.03783(12) Uani 1 1 d .
Cl1 Cl 0.1451(3) 0.7730(2) 0.7111(3) 0.1690(16) Uani 1 1 d .
Cl2 Cl -0.1855(3) 0.5458(3) 0.98213(17) 0.1208(11) Uani 1 1 d .
Cl3 Cl 0.5749(2) 0.46968(18) 0.18566(15) 0.0821(8) Uani 1 1 d .
Cl4 Cl 0.2560(3) 0.7464(2) 0.00724(17) 0.1117(10) Uani 1 1 d .
Cl5 Cl 0.0666(2) 0.01622(16) 0.82435(15) 0.0691(6) Uani 1 1 d .
Cl6 Cl 0.3130(3) 0.0257(3) 1.07909(18) 0.1316(12) Uani 1 1 d .
N1 N 0.6016(6) 0.1621(4) 0.5230(4) 0.0434(15) Uani 1 1 d .
N2 N 0.4708(6) 0.2216(4) 0.3918(4) 0.0442(16) Uani 1 1 d .
O1 O 0.3006(5) 0.4727(4) 0.5932(3) 0.0574(15) Uani 1 1 d .
O2 O 0.3430(5) 0.6328(4) 0.5955(3) 0.0513(14) Uani 1 1 d .
O3 O 0.3833(5) 0.4661(4) 0.3931(3) 0.0499(13) Uani 1 1 d .
O4 O 0.4243(5) 0.6268(4) 0.3977(3) 0.0514(14) Uani 1 1 d .
O5 O 0.3508(5) 0.2362(4) 0.6518(3) 0.0573(14) Uani 1 1 d .
O6 O 0.1350(5) 0.2006(4) 0.6837(4) 0.0675(17) Uani 1 1 d .
O7 O 0.2086(4) 0.3083(3) 0.5184(3) 0.0505(13) Uani 1 1 d .
H7 H 0.1831 0.2582 0.5566 0.076 Uiso 1 1 d R
C1 C 0.2774(8) 0.5575(6) 0.6263(5) 0.045(2) Uani 1 1 d .
C2 C 0.1560(7) 0.5645(6) 0.7127(5) 0.0444(19) Uani 1 1 d .
C3 C 0.0996(8) 0.6499(6) 0.7562(6) 0.064(2) Uani 1 1 d .
C4 C -0.0066(8) 0.6473(7) 0.8419(6) 0.072(3) Uani 1 1 d .
H4 H -0.0407 0.7064 0.8715 0.086 Uiso 1 1 calc R
C5 C -0.0537(9) 0.5547(8) 0.8768(6) 0.069(3) Uani 1 1 d .
C6 C -0.0046(9) 0.4636(8) 0.8371(7) 0.093(3) Uani 1 1 d .
H6 H -0.0396 0.4008 0.8647 0.111 Uiso 1 1 calc R
C7 C 0.0981(8) 0.4699(7) 0.7552(6) 0.072(3) Uani 1 1 d .
H7A H 0.1310 0.4101 0.7265 0.087 Uiso 1 1 calc R
C8 C 0.3919(7) 0.5603(6) 0.3609(5) 0.0428(19) Uani 1 1 d .
C9 C 0.3572(7) 0.6020(5) 0.2723(5) 0.0413(19) Uani 1 1 d .
C10 C 0.4330(7) 0.5677(6) 0.1899(5) 0.049(2) Uani 1 1 d .
C11 C 0.4036(8) 0.6112(6) 0.1089(5) 0.059(2) Uani 1 1 d .
H11 H 0.4569 0.5868 0.0547 0.071 Uiso 1 1 calc R
C12 C 0.2943(10) 0.6913(7) 0.1091(6) 0.067(3) Uani 1 1 d .
C13 C 0.2152(9) 0.7256(6) 0.1897(6) 0.068(3) Uani 1 1 d .
H13 H 0.1395 0.7777 0.1903 0.081 Uiso 1 1 calc R
C14 C 0.2474(8) 0.6831(6) 0.2697(5) 0.057(2) Uani 1 1 d .
H14 H 0.1947 0.7090 0.3234 0.068 Uiso 1 1 calc R
C15 C 0.2428(9) 0.1995(6) 0.7062(6) 0.049(2) Uani 1 1 d .
C16 C 0.2518(8) 0.1567(6) 0.8004(5) 0.049(2) Uani 1 1 d .
C17 C 0.1797(8) 0.0777(6) 0.8567(5) 0.050(2) Uani 1 1 d .
C18 C 0.1961(8) 0.0378(6) 0.9437(6) 0.066(2) Uani 1 1 d .
H18 H 0.1450 -0.0142 0.9809 0.079 Uiso 1 1 calc R
C19 C 0.2909(10) 0.0782(8) 0.9729(6) 0.079(3) Uani 1 1 d .
C20 C 0.3597(9) 0.1595(7) 0.9198(6) 0.081(3) Uani 1 1 d .
H20 H 0.4194 0.1888 0.9405 0.097 Uiso 1 1 calc R
C21 C 0.3389(8) 0.1974(6) 0.8350(6) 0.065(2) Uani 1 1 d .
H21 H 0.3857 0.2526 0.7996 0.078 Uiso 1 1 calc R
C22 C 0.6682(7) 0.1345(5) 0.5877(5) 0.049(2) Uani 1 1 d .
H22 H 0.6472 0.1788 0.6318 0.059 Uiso 1 1 calc R
C23 C 0.7632(8) 0.0482(6) 0.5952(6) 0.056(2) Uani 1 1 d .
C24 C 0.7916(8) -0.0185(6) 0.5288(6) 0.062(2) Uani 1 1 d .
H24 H 0.8595 -0.0767 0.5286 0.075 Uiso 1 1 calc R
C25 C 0.7179(8) 0.0018(5) 0.4621(5) 0.060(2) Uani 1 1 d .
H25 H 0.7294 -0.0452 0.4215 0.072 Uiso 1 1 calc R
C26 C 0.6269(7) 0.0962(5) 0.4602(5) 0.047(2) Uani 1 1 d .
C27 C 0.5534(7) 0.1279(6) 0.3895(5) 0.047(2) Uani 1 1 d .
C28 C 0.5705(8) 0.0711(6) 0.3193(6) 0.059(2) Uani 1 1 d .
H28 H 0.6260 0.0062 0.3181 0.071 Uiso 1 1 calc R
C29 C 0.5061(8) 0.1089(7) 0.2504(6) 0.067(3) Uani 1 1 d .
H29 H 0.5189 0.0701 0.2034 0.080 Uiso 1 1 calc R
C30 C 0.4251(8) 0.2029(7) 0.2529(6) 0.058(2) Uani 1 1 d .
C31 C 0.4090(7) 0.2558(6) 0.3248(5) 0.054(2) Uani 1 1 d .
H31 H 0.3514 0.3197 0.3273 0.065 Uiso 1 1 calc R
C32 C 0.8347(8) 0.0240(6) 0.6706(5) 0.079(3) Uani 1 1 d .
H32A H 0.9154 0.0601 0.6527 0.118 Uiso 1 1 calc R
H32B H 0.8628 -0.0503 0.6813 0.118 Uiso 1 1 calc R
H32C H 0.7711 0.0469 0.7254 0.118 Uiso 1 1 calc R
C33 C 0.3523(9) 0.2540(7) 0.1803(6) 0.095(3) Uani 1 1 d .
H33A H 0.4183 0.2858 0.1282 0.143 Uiso 1 1 calc R
H33B H 0.2779 0.3067 0.2045 0.143 Uiso 1 1 calc R
H33C H 0.3148 0.2015 0.1624 0.143 Uiso 1 1 calc R
C34 C 0.0917(8) 0.3732(6) 0.5003(6) 0.076(3) Uani 1 1 d .
H34A H 0.1229 0.4270 0.4494 0.091 Uiso 1 1 calc R
H34B H 0.0409 0.4080 0.5530 0.091 Uiso 1 1 calc R
C35 C -0.0043(9) 0.3150(8) 0.4783(7) 0.109(4) Uani 1 1 d .
H35A H 0.0428 0.2857 0.4229 0.163 Uiso 1 1 calc R
H35B H -0.0852 0.3622 0.4707 0.163 Uiso 1 1 calc R
H35C H -0.0322 0.2595 0.5271 0.163 Uiso 1 1 calc R

loop_
_atom_site_aniso_label
_atom_site_aniso_U_11
_atom_site_aniso_U_22
_atom_site_aniso_U_33
_atom_site_aniso_U_23
_atom_site_aniso_U_13
_atom_site_aniso_U_12
Tb1 0.0450(2) 0.0293(2) 0.0334(2) -0.00164(15) -0.00452(17) -0.00448(15)
Cl1 0.156(3) 0.069(2) 0.213(4) -0.064(2) 0.089(3) -0.044(2)
Cl2 0.0847(19) 0.182(3) 0.0579(17) -0.0018(19) 0.0182(15) -0.0053(19)
Cl3 0.0737(15) 0.0970(19) 0.0514(15) -0.0097(13) -0.0047(13) 0.0270(14)
Cl4 0.166(3) 0.109(2) 0.0660(18) 0.0045(16) -0.066(2) 0.008(2)
Cl5 0.0829(16) 0.0654(15) 0.0628(15) 0.0100(12) -0.0213(13) -0.0377(12)
Cl6 0.177(3) 0.185(3) 0.0562(18) 0.0252(19) -0.051(2) -0.095(2)
N1 0.052(4) 0.035(4) 0.041(4) -0.004(3) -0.015(3) 0.000(3)
N2 0.055(4) 0.036(4) 0.041(4) -0.005(3) -0.014(3) -0.005(3)
O1 0.072(4) 0.040(3) 0.048(3) -0.013(3) -0.005(3) 0.008(3)
O2 0.056(3) 0.049(4) 0.044(3) -0.001(3) -0.007(3) -0.014(3)
O3 0.068(3) 0.034(3) 0.043(3) 0.000(3) -0.015(3) -0.003(3)
O4 0.063(3) 0.046(3) 0.048(3) -0.001(3) -0.021(3) -0.011(3)
O5 0.056(3) 0.053(4) 0.047(3) 0.014(3) -0.001(3) -0.014(3)
O6 0.065(4) 0.080(4) 0.056(4) 0.019(3) -0.020(3) -0.030(3)
O7 0.047(3) 0.041(3) 0.055(4) 0.010(3) -0.014(3) -0.004(3)
C1 0.047(5) 0.042(5) 0.042(5) -0.008(4) -0.014(4) 0.006(4)
C2 0.045(5) 0.043(5) 0.040(5) -0.007(4) -0.007(4) 0.000(4)
C3 0.064(6) 0.054(6) 0.064(6) -0.017(5) -0.002(5) -0.007(5)
C4 0.057(6) 0.080(7) 0.068(7) -0.018(6) 0.006(5) -0.014(5)
C5 0.058(6) 0.084(7) 0.050(6) -0.004(6) -0.001(5) 0.002(6)
C6 0.080(7) 0.086(8) 0.081(8) 0.004(6) 0.016(6) -0.016(6)
C7 0.071(6) 0.067(7) 0.057(6) -0.003(5) 0.006(5) 0.002(5)
C8 0.052(5) 0.037(5) 0.037(5) -0.004(4) -0.011(4) -0.002(4)
C9 0.051(5) 0.037(5) 0.038(5) -0.001(4) -0.018(4) -0.008(4)
C10 0.059(5) 0.047(5) 0.042(5) 0.003(4) -0.019(5) -0.010(4)
C11 0.076(6) 0.060(6) 0.042(5) -0.006(5) -0.019(5) -0.006(5)
C12 0.092(7) 0.062(6) 0.051(6) 0.002(5) -0.033(6) -0.009(5)
C13 0.077(6) 0.061(6) 0.065(7) 0.000(5) -0.036(6) 0.011(5)
C14 0.073(6) 0.050(5) 0.047(5) -0.004(4) -0.025(5) 0.004(5)
C15 0.059(6) 0.036(5) 0.043(5) -0.001(4) -0.003(5) -0.007(4)
C16 0.059(5) 0.043(5) 0.041(5) -0.003(4) -0.003(4) -0.019(4)
C17 0.063(5) 0.048(5) 0.037(5) -0.002(4) -0.004(4) -0.021(4)
C18 0.078(6) 0.063(6) 0.046(6) 0.005(5) 0.006(5) -0.037(5)
C19 0.107(8) 0.092(8) 0.042(6) 0.006(5) -0.016(6) -0.046(6)
C20 0.104(8) 0.091(8) 0.060(7) 0.002(6) -0.023(6) -0.056(6)
C21 0.090(7) 0.060(6) 0.046(6) 0.007(5) -0.012(5) -0.040(5)
C22 0.061(5) 0.040(5) 0.043(5) -0.003(4) -0.016(4) 0.002(4)
C23 0.064(6) 0.046(5) 0.053(6) 0.004(4) -0.019(5) 0.002(4)
C24 0.069(6) 0.047(5) 0.061(6) -0.007(5) -0.018(5) 0.017(5)
C25 0.077(6) 0.037(5) 0.043(5) -0.004(4) -0.005(5) 0.028(4)
C26 0.059(5) 0.031(4) 0.047(5) -0.005(4) -0.008(4) -0.005(4)
C27 0.056(5) 0.039(5) 0.044(5) -0.008(4) -0.012(4) -0.005(4)
C28 0.074(6) 0.045(5) 0.055(6) -0.016(5) -0.012(5) 0.001(4)
C29 0.081(6) 0.063(6) 0.065(7) -0.027(5) -0.023(6) -0.006(5)
C30 0.069(6) 0.056(6) 0.056(6) -0.014(5) -0.026(5) -0.003(5)
C31 0.063(5) 0.041(5) 0.058(6) -0.005(4) -0.022(5) 0.000(4)
C32 0.093(7) 0.077(7) 0.064(6) -0.010(5) -0.036(6) 0.019(5)
C33 0.128(8) 0.098(8) 0.072(7) -0.028(6) -0.055(7) 0.017(7)
C34 0.064(6) 0.063(6) 0.085(7) 0.013(5) -0.018(6) 0.000(5)
C35 0.090(8) 0.129(10) 0.117(10) -0.004(8) -0.057(8) -0.006(7)

loop_
_atom_type_symbol
_atom_type_description
_atom_type_scat_dispersion_real
_atom_type_scat_dispersion_imag
_atom_type_scat_source
C C 0.0033 0.0016 'International Tables Vol C Tables 4.2.6.8 and 6.1.1.4'
H H 0.0000 0.0000 'International Tables Vol C Tables 4.2.6.8 and 6.1.1.4'
N N 0.0061 0.0033 'International Tables Vol C Tables 4.2.6.8 and 6.1.1.4'
O O 0.0106 0.0060 'International Tables Vol C Tables 4.2.6.8 and 6.1.1.4'
Cl Cl 0.1484 0.1585 'International Tables Vol C Tables 4.2.6.8 and 6.1.1.4'
Tb Tb -0.1723 4.1537 'International Tables Vol C Tables 4.2.6.8 and 6.1.1.4'

loop_
_geom_angle_atom_site_label_1
_geom_angle_atom_site_label_2
_geom_angle_atom_site_label_3
_geom_angle
_geom_angle_site_symmetry_1
_geom_angle_site_symmetry_3
O1 Tb1 O5 81.54(17) . .
O1 Tb1 O2 122.38(17) . 2_666
O5 Tb1 O2 140.26(16) . 2_666
O1 Tb1 O4 76.42(16) . 2_666
O5 Tb1 O4 78.75(17) . 2_666
O2 Tb1 O4 77.46(16) 2_666 2_666
O1 Tb1 O3 78.28(16) . .
O5 Tb1 O3 144.55(16) . .
O2 Tb1 O3 74.99(16) 2_666 .
O4 Tb1 O3 123.38(16) 2_666 .
O1 Tb1 O7 78.51(16) . .
O5 Tb1 O7 71.65(16) . .
O2 Tb1 O7 138.91(15) 2_666 .
O4 Tb1 O7 143.51(16) 2_666 .
O3 Tb1 O7 75.94(16) . .
O1 Tb1 N2 146.26(17) . .
O5 Tb1 N2 103.92(18) . .
O2 Tb1 N2 74.30(17) 2_666 .
O4 Tb1 N2 137.26(17) 2_666 .
O3 Tb1 N2 78.87(17) . .
O7 Tb1 N2 72.08(16) . .
O1 Tb1 N1 145.75(18) . .
O5 Tb1 N1 70.28(17) . .
O2 Tb1 N1 74.32(17) 2_666 .
O4 Tb1 N1 79.26(17) 2_666 .
O3 Tb1 N1 135.79(17) . .
O7 Tb1 N1 109.20(16) . .
N2 Tb1 N1 62.66(18) . .
C22 N1 C26 117.5(6) . .
C22 N1 Tb1 120.9(4) . .
C26 N1 Tb1 121.4(5) . .
C31 N2 C27 118.1(6) . .
C31 N2 Tb1 119.4(5) . .
C27 N2 Tb1 122.3(5) . .
C1 O1 Tb1 154.1(5) . .
C1 O2 Tb1 134.7(5) . 2_666
C8 O3 Tb1 139.2(5) . .
C8 O4 Tb1 147.2(5) . 2_666
C15 O5 Tb1 145.9(5) . .
C34 O7 Tb1 133.6(4) . .
C34 O7 H7 109.5 . .
Tb1 O7 H7 111.6 . .
O2 C1 O1 126.2(7) . .
O2 C1 C2 118.4(7) . .
O1 C1 C2 115.4(7) . .
C3 C2 C7 115.8(7) . .
C3 C2 C1 127.4(8) . .
C7 C2 C1 116.7(7) . .
C2 C3 C4 123.8(8) . .
C2 C3 Cl1 122.7(7) . .
C4 C3 Cl1 113.5(6) . .
C5 C4 C3 115.9(8) . .
C5 C4 H4 122.0 . .
C3 C4 H4 122.0 . .
C4 C5 C6 124.7(9) . .
C4 C5 Cl2 118.5(8) . .
C6 C5 Cl2 116.9(8) . .
C7 C6 C5 117.2(9) . .
C7 C6 H6 121.4 . .
C5 C6 H6 121.4 . .
C6 C7 C2 122.5(8) . .
C6 C7 H7A 118.7 . .
C2 C7 H7A 118.7 . .
O3 C8 O4 125.4(7) . .
O3 C8 C9 119.0(6) . .
O4 C8 C9 115.6(7) . .
C10 C9 C14 116.4(7) . .
C10 C9 C8 123.6(6) . .
C14 C9 C8 119.9(7) . .
C11 C10 C9 122.4(7) . .
C11 C10 Cl3 117.7(6) . .
C9 C10 Cl3 119.9(6) . .
C10 C11 C12 119.5(8) . .
C10 C11 H11 120.3 . .
C12 C11 H11 120.3 . .
C13 C12 C11 119.7(8) . .
C13 C12 Cl4 120.5(7) . .
C11 C12 Cl4 119.8(7) . .
C12 C13 C14 120.3(8) . .
C12 C13 H13 119.9 . .
C14 C13 H13 119.9 . .
C13 C14 C9 121.7(8) . .
C13 C14 H14 119.1 . .
C9 C14 H14 119.1 . .
O6 C15 O5 122.7(8) . .
O6 C15 C16 121.5(8) . .
O5 C15 C16 115.8(7) . .
C17 C16 C21 116.6(8) . .
C17 C16 C15 124.7(7) . .
C21 C16 C15 118.6(8) . .
C16 C17 C18 122.2(7) . .
C16 C17 Cl5 123.1(6) . .
C18 C17 Cl5 114.7(6) . .
C19 C18 C17 118.6(8) . .
C19 C18 H18 120.7 . .
C17 C18 H18 120.7 . .
C20 C19 C18 120.3(9) . .
C20 C19 Cl6 121.8(7) . .
C18 C19 Cl6 117.9(8) . .
C19 C20 C21 119.1(8) . .
C19 C20 H20 120.5 . .
C21 C20 H20 120.5 . .
C16 C21 C20 123.1(8) . .
C16 C21 H21 118.5 . .
C20 C21 H21 118.5 . .
N1 C22 C23 126.4(7) . .
N1 C22 H22 116.8 . .
C23 C22 H22 116.8 . .
C22 C23 C24 115.9(7) . .
C22 C23 C32 122.7(7) . .
C24 C23 C32 121.4(7) . .
C23 C24 C25 120.8(7) . .
C23 C24 H24 119.6 . .
C25 C24 H24 119.6 . .
C26 C25 C24 116.9(7) . .
C26 C25 H25 121.5 . .
C24 C25 H25 121.5 . .
N1 C26 C25 122.2(7) . .
N1 C26 C27 116.8(6) . .
C25 C26 C27 121.0(7) . .
N2 C27 C28 119.2(7) . .
N2 C27 C26 116.7(6) . .
C28 C27 C26 124.0(7) . .
C27 C28 C29 121.4(7) . .
C27 C28 H28 119.3 . .
C29 C28 H28 119.3 . .
C30 C29 C28 118.9(7) . .
C30 C29 H29 120.6 . .
C28 C29 H29 120.6 . .
C29 C30 C31 117.7(8) . .
C29 C30 C33 123.8(8) . .
C31 C30 C33 118.5(7) . .
N2 C31 C30 124.7(7) . .
N2 C31 H31 117.7 . .
C30 C31 H31 117.7 . .
C23 C32 H32A 109.5 . .
C23 C32 H32B 109.5 . .
H32A C32 H32B 109.5 . .
C23 C32 H32C 109.5 . .
H32A C32 H32C 109.5 . .
H32B C32 H32C 109.5 . .
C30 C33 H33A 109.5 . .
C30 C33 H33B 109.5 . .
H33A C33 H33B 109.5 . .
C30 C33 H33C 109.5 . .
H33A C33 H33C 109.5 . .
H33B C33 H33C 109.5 . .
O7 C34 C35 113.1(7) . .
O7 C34 H34A 109.0 . .
C35 C34 H34A 109.0 . .
O7 C34 H34B 109.0 . .
C35 C34 H34B 109.0 . .
H34A C34 H34B 107.8 . .
C34 C35 H35A 109.5 . .
C34 C35 H35B 109.5 . .
H35A C35 H35B 109.5 . .
C34 C35 H35C 109.5 . .
H35A C35 H35C 109.5 . .
H35B C35 H35C 109.5 . .

loop_
_geom_bond_atom_site_label_1
_geom_bond_atom_site_label_2
_geom_bond_distance
_geom_bond_site_symmetry_2
Tb1 O1 2.327(4) .
Tb1 O5 2.348(5) .
Tb1 O2 2.353(5) 2_666
Tb1 O4 2.355(4) 2_666
Tb1 O3 2.396(5) .
Tb1 O7 2.456(4) .
Tb1 N2 2.578(5) .
Tb1 N1 2.597(5) .
Cl1 C3 1.716(8) .
Cl2 C5 1.770(9) .
Cl3 C10 1.742(7) .
Cl4 C12 1.744(8) .
Cl5 C17 1.749(7) .
Cl6 C19 1.733(9) .
N1 C22 1.341(7) .
N1 C26 1.356(8) .
N2 C31 1.346(8) .
N2 C27 1.354(8) .
O1 C1 1.263(8) .
O2 C1 1.228(8) .
O2 Tb1 2.353(5) 2_666
O3 C8 1.248(8) .
O4 C8 1.263(7) .
O4 Tb1 2.355(4) 2_666
O5 C15 1.272(8) .
O6 C15 1.245(8) .
O7 C34 1.401(7) .
O7 H7 0.8200 .
C1 C2 1.525(9) .
C2 C3 1.358(9) .
C2 C7 1.426(10) .
C3 C4 1.435(10) .
C4 C5 1.340(11) .
C4 H4 0.9300 .
C5 C6 1.385(11) .
C6 C7 1.377(11) .
C6 H6 0.9300 .
C7 H7A 0.9300 .
C8 C9 1.509(9) .
C9 C10 1.386(9) .
C9 C14 1.398(8) .
C10 C11 1.381(9) .
C11 C12 1.382(9) .
C11 H11 0.9300 .
C12 C13 1.371(10) .
C13 C14 1.376(9) .
C13 H13 0.9300 .
C14 H14 0.9300 .
C15 C16 1.494(10) .
C16 C17 1.383(10) .
C16 C21 1.387(9) .
C17 C18 1.407(10) .
C18 C19 1.398(10) .
C18 H18 0.9300 .
C19 C20 1.374(11) .
C20 C21 1.388(10) .
C20 H20 0.9300 .
C21 H21 0.9300 .
C22 C23 1.359(8) .
C22 H22 0.9300 .
C23 C24 1.404(9) .
C23 C32 1.520(9) .
C24 C25 1.419(9) .
C24 H24 0.9300 .
C25 C26 1.404(8) .
C25 H25 0.9300 .
C26 C27 1.471(9) .
C27 C28 1.384(9) .
C28 C29 1.393(9) .
C28 H28 0.9300 .
C29 C30 1.350(9) .
C29 H29 0.9300 .
C30 C31 1.376(9) .
C30 C33 1.525(10) .
C31 H31 0.9300 .
C32 H32A 0.9600 .
C32 H32B 0.9600 .
C32 H32C 0.9600 .
C33 H33A 0.9600 .
C33 H33B 0.9600 .
C33 H33C 0.9600 .
C34 C35 1.489(9) .
C34 H34A 0.9700 .
C34 H34B 0.9700 .
C35 H35A 0.9600 .
C35 H35B 0.9600 .
C35 H35C 0.9600 .

loop_
_geom_torsion_atom_site_label_1
_geom_torsion_atom_site_label_2
_geom_torsion_atom_site_label_3
_geom_torsion_atom_site_label_4
_geom_torsion
_geom_torsion_site_symmetry_1
O1 Tb1 N1 C22 -26.6(7) .
O5 Tb1 N1 C22 -63.1(5) .
O2 Tb1 N1 C22 98.6(5) 2_666
O4 Tb1 N1 C22 18.7(5) 2_666
O3 Tb1 N1 C22 146.2(5) .
O7 Tb1 N1 C22 -124.5(5) .
N2 Tb1 N1 C22 178.7(6) .
O1 Tb1 N1 C26 157.1(5) .
O5 Tb1 N1 C26 120.7(6) .
O2 Tb1 N1 C26 -77.7(5) 2_666
O4 Tb1 N1 C26 -157.5(5) 2_666
O3 Tb1 N1 C26 -30.1(6) .
O7 Tb1 N1 C26 59.3(5) .
N2 Tb1 N1 C26 2.4(5) .
O1 Tb1 N2 C31 28.7(7) .
O5 Tb1 N2 C31 124.3(5) .
O2 Tb1 N2 C31 -96.8(5) 2_666
O4 Tb1 N2 C31 -147.3(5) 2_666
O3 Tb1 N2 C31 -19.5(5) .
O7 Tb1 N2 C31 59.2(5) .
N1 Tb1 N2 C31 -177.0(6) .
O1 Tb1 N2 C27 -155.6(5) .
O5 Tb1 N2 C27 -59.9(6) .
O2 Tb1 N2 C27 78.9(5) 2_666
O4 Tb1 N2 C27 28.5(7) 2_666
O3 Tb1 N2 C27 156.3(6) .
O7 Tb1 N2 C27 -125.0(6) .
N1 Tb1 N2 C27 -1.2(5) .
O5 Tb1 O1 C1 122.5(11) .
O2 Tb1 O1 C1 -23.2(12) 2_666
O4 Tb1 O1 C1 42.1(11) 2_666
O3 Tb1 O1 C1 -86.8(11) .
O7 Tb1 O1 C1 -164.6(11) .
N2 Tb1 O1 C1 -135.0(11) .
N1 Tb1 O1 C1 88.1(12) .
O1 Tb1 O3 C8 56.8(7) .
O5 Tb1 O3 C8 113.4(7) .
O2 Tb1 O3 C8 -71.7(7) 2_666
O4 Tb1 O3 C8 -8.1(8) 2_666
O7 Tb1 O3 C8 137.7(7) .
N2 Tb1 O3 C8 -148.2(7) .
N1 Tb1 O3 C8 -119.1(7) .
O1 Tb1 O5 C15 68.8(9) .
O2 Tb1 O5 C15 -159.3(8) 2_666
O4 Tb1 O5 C15 146.5(9) 2_666
O3 Tb1 O5 C15 13.1(10) .
O7 Tb1 O5 C15 -11.8(8) .
N2 Tb1 O5 C15 -77.2(9) .
N1 Tb1 O5 C15 -131.0(9) .
O1 Tb1 O7 C34 47.6(6) .
O5 Tb1 O7 C34 132.4(7) .
O2 Tb1 O7 C34 -79.1(7) 2_666
O4 Tb1 O7 C34 95.0(7) 2_666
O3 Tb1 O7 C34 -33.0(6) .
N2 Tb1 O7 C34 -115.6(7) .
N1 Tb1 O7 C34 -167.0(6) .
Tb1 O2 C1 O1 -14.0(12) 2_666
Tb1 O2 C1 C2 165.9(4) 2_666
Tb1 O1 C1 O2 29.6(16) .
Tb1 O1 C1 C2 -150.3(8) .
O2 C1 C2 C3 7.8(11) .
O1 C1 C2 C3 -172.3(7) .
O2 C1 C2 C7 -169.4(7) .
O1 C1 C2 C7 10.5(9) .
C7 C2 C3 C4 3.1(12) .
C1 C2 C3 C4 -174.1(7) .
C7 C2 C3 Cl1 -174.5(6) .
C1 C2 C3 Cl1 8.3(11) .
C2 C3 C4 C5 -2.8(13) .
Cl1 C3 C4 C5 175.1(7) .
C3 C4 C5 C6 1.7(14) .
C3 C4 C5 Cl2 -179.6(6) .
C4 C5 C6 C7 -1.2(15) .
Cl2 C5 C6 C7 -179.9(6) .
C5 C6 C7 C2 1.6(14) .
C3 C2 C7 C6 -2.6(12) .
C1 C2 C7 C6 175.0(8) .
Tb1 O3 C8 O4 -11.2(12) .
Tb1 O3 C8 C9 170.9(4) .
Tb1 O4 C8 O3 34.6(13) 2_666
Tb1 O4 C8 C9 -147.5(6) 2_666
O3 C8 C9 C10 -64.4(10) .
O4 C8 C9 C10 117.5(8) .
O3 C8 C9 C14 118.8(8) .
O4 C8 C9 C14 -59.2(9) .
C14 C9 C10 C11 0.5(11) .
C8 C9 C10 C11 -176.4(7) .
C14 C9 C10 Cl3 178.1(5) .
C8 C9 C10 Cl3 1.3(10) .
C9 C10 C11 C12 -0.4(12) .
Cl3 C10 C11 C12 -178.1(6) .
C10 C11 C12 C13 -1.0(12) .
C10 C11 C12 Cl4 -179.8(6) .
C11 C12 C13 C14 2.3(13) .
Cl4 C12 C13 C14 -178.9(6) .
C12 C13 C14 C9 -2.3(13) .
C10 C9 C14 C13 0.9(11) .
C8 C9 C14 C13 177.8(7) .
Tb1 O5 C15 O6 14.6(14) .
Tb1 O5 C15 C16 -164.1(6) .
O6 C15 C16 C17 29.6(11) .
O5 C15 C16 C17 -151.6(7) .
O6 C15 C16 C21 -150.9(7) .
O5 C15 C16 C21 27.8(10) .
C21 C16 C17 C18 -1.8(12) .
C15 C16 C17 C18 177.7(7) .
C21 C16 C17 Cl5 -179.4(6) .
C15 C16 C17 Cl5 0.1(11) .
C16 C17 C18 C19 -1.4(12) .
Cl5 C17 C18 C19 176.3(6) .
C17 C18 C19 C20 4.0(14) .
C17 C18 C19 Cl6 -178.4(6) .
C18 C19 C20 C21 -3.1(15) .
Cl6 C19 C20 C21 179.3(7) .
C17 C16 C21 C20 2.7(12) .
C15 C16 C21 C20 -176.8(8) .
C19 C20 C21 C16 -0.3(14) .
C26 N1 C22 C23 2.5(11) .
Tb1 N1 C22 C23 -173.9(6) .
N1 C22 C23 C24 -1.0(12) .
N1 C22 C23 C32 179.3(7) .
C22 C23 C24 C25 -3.5(12) .
C32 C23 C24 C25 176.2(7) .
C23 C24 C25 C26 6.2(12) .
C22 N1 C26 C25 0.6(11) .
Tb1 N1 C26 C25 177.0(5) .
C22 N1 C26 C27 -179.8(6) .
Tb1 N1 C26 C27 -3.4(9) .
C24 C25 C26 N1 -4.7(11) .
C24 C25 C26 C27 175.7(7) .
C31 N2 C27 C28 -0.4(10) .
Tb1 N2 C27 C28 -176.2(5) .
C31 N2 C27 C26 175.9(6) .
Tb1 N2 C27 C26 0.1(9) .
N1 C26 C27 N2 2.1(10) .
C25 C26 C27 N2 -178.2(7) .
N1 C26 C27 C28 178.2(7) .
C25 C26 C27 C28 -2.1(12) .
N2 C27 C28 C29 1.0(12) .
C26 C27 C28 C29 -175.0(7) .
C27 C28 C29 C30 -0.3(12) .
C28 C29 C30 C31 -0.8(12) .
C28 C29 C30 C33 178.4(8) .
C27 N2 C31 C30 -0.9(11) .
Tb1 N2 C31 C30 175.1(6) .
C29 C30 C31 N2 1.5(13) .
C33 C30 C31 N2 -177.7(7) .
Tb1 O7 C34 C35 157.7(6) .
